data_1550791
loop_
_publ_author_name
'Hou, Yujiao'
'An, Haiyan'
'Chang, Shenzhen'
'Zhang, Jie'

_publ_section_title
;
 Versatile catalysts constructed from hybrid polyoxomolybdates for
 simultaneously detoxifying sulfur mustard and organophosphate simulants
;
_journal_name_full 'Catalysis Science &amp; Technology'
_journal_paper_doi 10.1039/C9CY00094A
_journal_year 2019
_chemical_formula_sum 'C42 H70 Cs4 K2 Mo12 N6 Ni O70 Te2'
_chemical_formula_weight 3854.07
_chemical_name_systematic
;
 ?
;
_space_group_crystal_system triclinic
_space_group_IT_number 2
_space_group_name_Hall '-P 1'
_space_group_name_H-M_alt 'P -1'
_symmetry_space_group_name_Hall '-P 1'
_symmetry_space_group_name_H-M 'P -1'
_atom_sites_solution_hydrogens geom
_audit_creation_method SHELXL-2014
_audit_update_record
;
2018-10-08 deposited with the CCDC.    2019-03-26 downloaded from the CCDC.
;
_cell_angle_alpha 75.760(14)
_cell_angle_beta 86.017(13)
_cell_angle_gamma 84.106(12)
_cell_formula_units_Z 1
_cell_length_a 11.686(9)
_cell_length_b 12.336(10)
_cell_length_c 18.569(15)
_cell_measurement_reflns_used 13338
_cell_measurement_temperature 220(2)
_cell_measurement_theta_max 24.997
_cell_measurement_theta_min 1.710
_cell_volume 2578(4)
_computing_molecular_graphics 'Bruker SHELXTL'
_computing_publication_material 'Bruker SHELXTL'
_computing_structure_refinement 'SHELXL-2014 (Sheldrick, 2014)'
_diffrn_ambient_temperature 296(2)
_diffrn_measured_fraction_theta_full 0.882
_diffrn_measured_fraction_theta_max 0.904
_diffrn_measurement_device_type 'Bruker Smart Apex CCD'
_diffrn_measurement_method \w-2\q
_diffrn_radiation_type MoK\a
_diffrn_radiation_wavelength 0.71073
_diffrn_reflns_av_R_equivalents 0.0463
_diffrn_reflns_av_unetI/netI 0.0782
_diffrn_reflns_Laue_measured_fraction_full 0.882
_diffrn_reflns_Laue_measured_fraction_max 0.904
_diffrn_reflns_limit_h_max 13
_diffrn_reflns_limit_h_min -12
_diffrn_reflns_limit_k_max 14
_diffrn_reflns_limit_k_min -14
_diffrn_reflns_limit_l_max 22
_diffrn_reflns_limit_l_min -20
_diffrn_reflns_number 13338
_diffrn_reflns_point_group_measured_fraction_full 0.882
_diffrn_reflns_point_group_measured_fraction_max 0.904
_diffrn_reflns_theta_full 25.242
_diffrn_reflns_theta_max 24.997
_diffrn_reflns_theta_min 1.710
_exptl_absorpt_coefficient_mu 3.717
_exptl_absorpt_correction_T_max 0.458
_exptl_absorpt_correction_T_min 0.411
_exptl_absorpt_correction_type empirical
_exptl_absorpt_process_details 'ABSCOR by T.Higashi 8 March, 1995'
_exptl_crystal_colour green
_exptl_crystal_density_diffrn 2.482
_exptl_crystal_density_method 'not measured'
_exptl_crystal_description block
_exptl_crystal_F_000 1818
_exptl_crystal_size_max 0.25
_exptl_crystal_size_mid 0.24
_exptl_crystal_size_min 0.21
_refine_diff_density_max 2.651
_refine_diff_density_min -2.437
_refine_diff_density_rms 0.290
_refine_ls_extinction_method none
_refine_ls_goodness_of_fit_ref 1.030
_refine_ls_hydrogen_treatment constr
_refine_ls_matrix_type full
_refine_ls_number_parameters 677
_refine_ls_number_reflns 8220
_refine_ls_number_restraints 79
_refine_ls_restrained_S_all 1.033
_refine_ls_R_factor_all 0.0687
_refine_ls_R_factor_gt 0.0594
_refine_ls_shift/su_max 0.002
_refine_ls_shift/su_mean 0.000
_refine_ls_structure_factor_coef Fsqd
_refine_ls_weighting_details 'w=1/[\s^2^(Fo^2^)+(0.0838P)^2^+50.9508P] where P=(Fo^2^+2Fc^2^)/3'
_refine_ls_weighting_scheme calc
_refine_ls_wR_factor_gt 0.1661
_refine_ls_wR_factor_ref 0.1758
_reflns_Friedel_coverage 0.000
_reflns_number_gt 6971
_reflns_number_total 8220
_reflns_threshold_expression 'I > 2\s(I)'
_cod_data_source_file c9cy00094a2.cif
_cod_data_source_block 6
_cod_database_code 1550791
_shelx_space_group_comment
;
The symmetry employed for this shelxl refinement is uniquely defined
by the following loop, which should always be used as a source of
symmetry information in preference to the above space-group names.
They are only intended as comments.
;
_shelxl_version_number 2014-3

loop_
_space_group_symop_operation_xyz
'x, y, z'
'-x, -y, -z'

loop_
_atom_site_label
_atom_site_type_symbol
_atom_site_fract_x
_atom_site_fract_y
_atom_site_fract_z
_atom_site_U_iso_or_equiv
_atom_site_adp_type
_atom_site_occupancy
_atom_site_site_symmetry_order
_atom_site_calc_flag
_atom_site_refinement_flags_posn
_atom_site_refinement_flags_adp
_atom_site_refinement_flags_occupancy
Mo1 Mo 0.08558(9) -0.23283(8) 0.37016(5) 0.0186(2) Uani 1 1 d . . .
Mo2 Mo -0.19572(9) -0.22191(8) 0.47069(5) 0.0160(2) Uani 1 1 d . . .
Mo3 Mo -0.42356(9) -0.30824(8) 0.40957(5) 0.0160(2) Uani 1 1 d . . .
Mo4 Mo -0.39203(9) -0.41543(8) 0.24218(5) 0.0148(2) Uani 1 1 d . . .
Mo5 Mo 0.11391(9) -0.34229(8) 0.22239(5) 0.0151(2) Uani 1 1 d . . .
Mo6 Mo -0.13319(9) -0.44690(8) 0.15670(5) 0.0163(2) Uani 1 1 d . . .
Te1 Te -0.17560(6) -0.25440(6) 0.28028(4) 0.01373(19) Uani 1 1 d . . .
Ni1 Ni -0.1869(5) 0.0082(5) 0.5656(3) 0.0688(15) Uani 0.5 1 d . . P
K1 K -0.3593(10) 0.0318(10) 0.5834(8) 0.025(2) Uani 0.25 1 d . U P
K1A K -0.3634(10) 0.0487(9) 0.5419(7) 0.024(2) Uani 0.25 1 d . U P
Cs1 Cs -0.08079(9) -0.54887(8) 0.40007(5) 0.0403(3) Uani 1 1 d . . .
Cs2 Cs -0.66825(7) -0.49871(6) 0.38692(4) 0.0248(2) Uani 1 1 d . . .
O1 O 0.1690(8) -0.1478(8) 0.3998(5) 0.033(2) Uani 1 1 d . . .
O2 O -0.5700(8) -0.2791(8) 0.4296(5) 0.029(2) Uani 1 1 d . . .
O3 O -0.1957(8) -0.1347(7) 0.5300(5) 0.026(2) Uani 1 1 d . . .
O4 O -0.3695(7) -0.2431(6) 0.1618(4) 0.0182(17) Uani 1 1 d . . .
O5 O -0.1005(8) -0.4703(8) 0.0690(5) 0.027(2) Uani 1 1 d . . .
O6 O -0.4231(8) -0.1253(7) 0.3464(5) 0.030(2) Uani 1 1 d . . .
O7 O -0.4260(7) -0.3149(6) 0.3067(4) 0.0158(17) Uani 1 1 d . U .
O8 O 0.0373(8) -0.0806(7) 0.2730(4) 0.0240(19) Uani 1 1 d . . .
O9 O -0.2006(7) -0.2683(7) 0.1005(4) 0.0235(19) Uani 1 1 d . . .
O10 O -0.2682(7) -0.0658(7) 0.3851(5) 0.0243(19) Uani 1 1 d . . .
O11 O -0.0253(7) -0.3105(6) 0.3048(4) 0.0165(17) Uani 1 1 d . . .
O12 O 0.1367(8) -0.4788(7) 0.2733(5) 0.0239(19) Uani 1 1 d . . .
O13 O 0.2203(7) -0.3292(8) 0.1523(5) 0.026(2) Uani 1 1 d . . .
O14 O 0.0477(8) -0.1619(7) 0.1773(5) 0.026(2) Uani 1 1 d . . .
O15 O -0.3573(8) -0.2535(7) 0.4848(4) 0.0219(18) Uani 1 1 d . . .
O16 O -0.5244(7) -0.4095(7) 0.2067(5) 0.0230(19) Uani 1 1 d . . .
O17 O -0.0873(7) -0.5720(7) 0.2168(4) 0.0232(19) Uani 1 1 d . . .
O18 O -0.2355(7) -0.2966(6) 0.3793(4) 0.0155(16) Uani 1 1 d . . .
O19 O -0.2094(6) -0.3857(6) 0.2567(4) 0.0140(16) Uani 1 1 d . . .
O20 O 0.1045(8) -0.3597(7) 0.4344(5) 0.026(2) Uani 1 1 d . . .
O21 O -0.0637(7) -0.1801(6) 0.4061(4) 0.0172(17) Uani 1 1 d . . .
O22 O -0.1410(8) -0.3509(7) 0.5207(4) 0.0227(19) Uani 1 1 d . . .
O23 O 0.1856(7) -0.2734(7) 0.2910(4) 0.0203(18) Uani 1 1 d . . .
O24 O -0.2976(7) -0.4638(7) 0.1635(4) 0.0191(17) Uani 1 1 d . U .
O25 O -0.3983(8) -0.4506(7) 0.4480(4) 0.025(2) Uani 1 1 d . . .
O26 O -0.3832(8) -0.5395(6) 0.3092(4) 0.0218(19) Uani 1 1 d . . .
O27 O -0.0118(7) -0.3598(6) 0.1663(4) 0.0208(19) Uani 1 1 d . . .
C1 C -0.2968(13) 0.0299(14) -0.0618(8) 0.048(5) Uani 1 1 d . . .
H1A H -0.2662 0.0449 -0.1104 0.058 Uiso 1 1 calc R U .
C2 C -0.2672(13) -0.0723(13) -0.0119(8) 0.043(4) Uani 1 1 d . U .
H2A H -0.2122 -0.1238 -0.0264 0.051 Uiso 1 1 calc R U .
C3 C -0.0676(14) 0.2355(10) 0.0505(7) 0.032(3) Uani 1 1 d . . .
C4 C -0.3733(12) 0.1087(11) -0.0372(7) 0.030(3) Uani 1 1 d . U .
C5 C -0.4897(14) 0.1841(10) 0.1947(8) 0.034(3) Uani 1 1 d . . .
H5A H -0.5555 0.1981 0.1672 0.041 Uiso 1 1 calc R U .
C6 C -0.4696(13) 0.0832(11) 0.2477(8) 0.033(3) Uani 1 1 d . . .
H6A H -0.5242 0.0311 0.2560 0.040 Uiso 1 1 calc R U .
C7 C -0.3542(12) -0.0533(10) 0.3440(7) 0.026(3) Uani 1 1 d . . .
C8 C -0.0241(17) 0.2348(10) 0.1183(7) 0.044(5) Uani 1 1 d . . .
H8A H -0.0142 0.3024 0.1298 0.053 Uiso 1 1 calc R U .
C9 C -0.2914(13) 0.1366(11) 0.2733(8) 0.034(3) Uani 1 1 d . . .
H9A H -0.2237 0.1218 0.2989 0.040 Uiso 1 1 calc R U .
C10 C -0.2943(10) -0.2123(9) 0.1110(6) 0.019(3) Uani 1 1 d . . .
C11 C -0.0784(13) 0.1345(11) 0.0333(7) 0.032(3) Uani 1 1 d . . .
H11A H -0.1055 0.1341 -0.0125 0.038 Uiso 1 1 calc R U .
C12 C 0.0043(14) 0.1355(11) 0.1683(7) 0.037(4) Uani 1 1 d . . .
H12A H 0.0295 0.1370 0.2145 0.044 Uiso 1 1 calc R U .
C13 C -0.3104(13) 0.2372(11) 0.2210(8) 0.034(3) Uani 1 1 d . . .
H13A H -0.2542 0.2878 0.2113 0.040 Uiso 1 1 calc R U .
C14 C -0.0493(12) 0.0334(10) 0.0837(7) 0.026(3) Uani 1 1 d . . .
H14A H -0.0601 -0.0341 0.0723 0.032 Uiso 1 1 calc R U .
C15 C -0.4094(12) 0.2640(10) 0.1834(7) 0.027(3) Uani 1 1 d . . .
C16 C -0.4176(12) 0.0868(10) 0.0337(7) 0.028(3) Uani 1 1 d . . .
H16A H -0.4643 0.1423 0.0503 0.033 Uiso 1 1 calc R U .
C17 C -0.3713(11) 0.0577(10) 0.2883(7) 0.024(3) Uani 1 1 d . . .
C18 C -0.3178(11) -0.0978(10) 0.0582(7) 0.024(3) Uani 1 1 d . . .
C19 C 0.0286(10) -0.0788(10) 0.2049(7) 0.020(3) Uani 1 1 d . U .
C20 C -0.0034(12) 0.0328(9) 0.1520(7) 0.024(3) Uani 1 1 d . . .
C21 C -0.3943(11) -0.0172(10) 0.0817(7) 0.025(3) Uani 1 1 d . . .
H21A H -0.4293 -0.0334 0.1292 0.030 Uiso 1 1 calc R U .
N1 N -0.4059(11) 0.2155(10) -0.0900(7) 0.040(3) Uani 1 1 d . . .
H1B H -0.4537 0.2650 -0.0760 0.049 Uiso 1 1 calc R U .
H1C H -0.3773 0.2286 -0.1349 0.049 Uiso 1 1 calc R U .
N2 N -0.4334(12) 0.3678(9) 0.1310(6) 0.037(3) Uani 1 1 d . . .
H2B H -0.3842 0.4173 0.1217 0.044 Uiso 1 1 calc R U .
H2C H -0.4971 0.3812 0.1085 0.044 Uiso 1 1 calc R U .
N3 N -0.0999(14) 0.3382(9) -0.0019(6) 0.049(4) Uani 1 1 d . . .
H3A H -0.1258 0.3368 -0.0439 0.059 Uiso 1 1 calc R U .
H3B H -0.0934 0.4014 0.0085 0.059 Uiso 1 1 calc R U .
O1W O -0.2524(18) 0.0951(13) 0.4673(10) 0.032(4) Uani 0.5 1 d . U P
O2W O -0.4932(17) -0.1280(16) 0.5649(11) 0.037(5) Uani 0.5 1 d . U P
O3W O -0.185(4) -0.083(4) 0.681(3) 0.139(16) Uani 0.5 1 d . U P
OW1 O 0.6740(13) 0.3724(11) -0.0097(7) 0.068(4) Uani 1 1 d . . .
OW2 O -0.4098(16) -1.3499(12) 1.0253(8) 0.087(5) Uani 1 1 d . . .
OW3 O -0.563(2) -0.692(2) 0.3327(15) 0.070(8) Uani 0.5 1 d D U P
OW4 O -0.739(3) -0.725(3) 0.276(2) 0.110(12) Uani 0.5 1 d D U P
OW5 O 0.6826(16) -0.4311(13) -0.1489(11) 0.107(6) Uani 1 1 d . . .
OW6 O -0.2921(12) -0.6993(13) 0.4346(7) 0.075(5) Uani 1 1 d . . .
OW7 O 0.037(2) -0.7374(15) 0.3242(10) 0.043(6) Uani 0.5 1 d . . P
OW8 O 1.3795(9) -0.1577(8) 0.2364(6) 0.040(2) Uani 1 1 d . . .
K2 K -0.0487(8) 0.0566(5) 0.4438(4) 0.0487(18) Uani 0.5 1 d . U P

loop_
_atom_site_aniso_label
_atom_site_aniso_U_11
_atom_site_aniso_U_22
_atom_site_aniso_U_33
_atom_site_aniso_U_23
_atom_site_aniso_U_13
_atom_site_aniso_U_12
Mo1 0.0111(6) 0.0251(5) 0.0221(5) -0.0096(4) -0.0021(4) -0.0027(4)
Mo2 0.0127(6) 0.0192(5) 0.0170(5) -0.0062(4) -0.0001(4) -0.0013(4)
Mo3 0.0093(6) 0.0191(5) 0.0188(5) -0.0033(4) 0.0013(4) -0.0024(4)
Mo4 0.0108(6) 0.0153(5) 0.0163(5) 0.0017(4) -0.0039(4) -0.0038(4)
Mo5 0.0082(6) 0.0182(5) 0.0199(5) -0.0063(4) 0.0001(4) -0.0016(4)
Mo6 0.0122(6) 0.0194(5) 0.0180(5) -0.0056(4) -0.0025(4) -0.0002(4)
Te1 0.0095(4) 0.0152(3) 0.0162(3) -0.0030(3) -0.0013(3) -0.0005(3)
Ni1 0.069(4) 0.069(3) 0.073(3) -0.025(3) -0.007(3) -0.005(3)
K1 0.015(4) 0.027(4) 0.037(4) -0.014(4) 0.002(4) -0.001(3)
K1A 0.022(4) 0.018(4) 0.034(4) -0.015(4) 0.007(4) 0.007(3)
Cs1 0.0405(6) 0.0402(5) 0.0327(5) 0.0055(4) -0.0055(4) -0.0009(4)
Cs2 0.0164(5) 0.0301(4) 0.0246(4) 0.0015(3) -0.0036(3) -0.0043(3)
O1 0.025(6) 0.041(5) 0.042(5) -0.024(4) -0.002(4) -0.008(4)
O2 0.016(5) 0.039(5) 0.031(5) -0.009(4) 0.007(4) -0.006(4)
O3 0.024(5) 0.033(5) 0.027(4) -0.018(4) 0.005(4) -0.008(4)
O4 0.009(5) 0.016(4) 0.025(4) 0.003(3) 0.001(3) -0.003(3)
O5 0.020(5) 0.043(5) 0.025(4) -0.017(4) -0.006(4) -0.007(4)
O6 0.031(6) 0.016(4) 0.042(5) -0.006(4) -0.011(4) 0.003(4)
O7 0.006(4) 0.022(4) 0.017(3) 0.001(3) 0.000(3) -0.003(3)
O8 0.031(6) 0.024(4) 0.016(4) -0.004(3) 0.007(4) -0.005(4)
O9 0.008(5) 0.032(5) 0.026(4) 0.002(4) -0.001(3) -0.003(4)
O10 0.010(5) 0.022(4) 0.042(5) -0.007(4) -0.005(4) -0.002(3)
O11 0.005(4) 0.025(4) 0.019(4) -0.004(3) 0.000(3) -0.002(3)
O12 0.016(5) 0.021(4) 0.035(5) -0.003(3) -0.010(4) -0.002(3)
O13 0.010(5) 0.041(5) 0.032(5) -0.017(4) 0.007(4) -0.006(4)
O14 0.031(6) 0.023(4) 0.024(4) -0.007(3) -0.002(4) 0.000(4)
O15 0.022(5) 0.026(4) 0.021(4) -0.009(3) 0.005(4) -0.008(4)
O16 0.016(5) 0.024(4) 0.029(4) -0.003(3) -0.010(4) -0.007(3)
O17 0.018(5) 0.023(4) 0.026(4) -0.004(3) 0.000(4) 0.001(4)
O18 0.010(5) 0.022(4) 0.017(4) -0.007(3) -0.001(3) -0.006(3)
O19 0.004(4) 0.018(4) 0.021(4) -0.007(3) 0.002(3) -0.001(3)
O20 0.016(5) 0.037(5) 0.025(4) -0.009(4) -0.003(4) 0.008(4)
O21 0.011(5) 0.022(4) 0.020(4) -0.007(3) 0.003(3) -0.003(3)
O22 0.025(5) 0.023(4) 0.017(4) 0.002(3) -0.007(3) 0.000(4)
O23 0.011(5) 0.029(4) 0.025(4) -0.015(3) -0.002(3) -0.004(3)
O24 0.004(4) 0.027(4) 0.027(4) -0.008(3) -0.003(3) -0.004(3)
O25 0.027(6) 0.026(4) 0.019(4) 0.001(3) 0.001(4) -0.004(4)
O26 0.024(5) 0.018(4) 0.021(4) 0.003(3) -0.010(4) -0.004(3)
O27 0.023(5) 0.022(4) 0.019(4) -0.008(3) -0.005(3) 0.004(4)
C1 0.015(9) 0.066(11) 0.041(8) 0.034(8) 0.004(6) -0.007(7)
C2 0.018(7) 0.048(7) 0.043(7) 0.014(6) 0.008(5) 0.013(6)
C3 0.050(10) 0.020(6) 0.022(6) -0.001(5) 0.010(6) -0.007(6)
C4 0.014(6) 0.029(6) 0.038(6) 0.015(5) -0.018(5) -0.011(5)
C5 0.042(10) 0.021(6) 0.037(7) -0.005(5) -0.009(7) 0.015(6)
C6 0.035(9) 0.021(6) 0.042(8) -0.004(6) 0.000(6) -0.003(6)
C7 0.024(8) 0.020(6) 0.030(7) -0.005(5) 0.004(6) 0.007(6)
C8 0.101(15) 0.009(6) 0.024(7) -0.006(5) -0.003(8) -0.001(7)
C9 0.028(9) 0.033(7) 0.038(8) -0.004(6) -0.002(6) -0.005(6)
C10 0.011(7) 0.022(6) 0.022(6) 0.003(5) -0.010(5) -0.001(5)
C11 0.030(9) 0.036(7) 0.031(7) -0.013(6) 0.002(6) -0.003(6)
C12 0.061(11) 0.035(7) 0.019(6) -0.013(5) -0.010(6) -0.003(7)
C13 0.028(9) 0.026(7) 0.047(8) -0.007(6) -0.006(7) -0.007(6)
C14 0.032(8) 0.014(6) 0.034(7) -0.012(5) 0.002(6) 0.002(5)
C15 0.029(8) 0.021(6) 0.030(7) -0.003(5) 0.002(6) -0.008(5)
C16 0.027(8) 0.025(6) 0.029(7) 0.001(5) -0.007(6) -0.004(5)
C17 0.022(8) 0.020(6) 0.030(6) -0.011(5) 0.005(5) 0.007(5)
C18 0.014(7) 0.021(6) 0.032(7) 0.005(5) -0.015(5) -0.004(5)
C19 0.006(6) 0.024(5) 0.029(5) -0.007(4) 0.003(4) -0.004(4)
C20 0.028(8) 0.014(5) 0.026(6) -0.001(5) 0.015(5) 0.002(5)
C21 0.021(8) 0.025(6) 0.025(6) 0.002(5) -0.004(5) -0.009(5)
N1 0.035(8) 0.033(6) 0.037(6) 0.023(5) 0.000(5) -0.003(5)
N2 0.049(9) 0.023(6) 0.034(6) 0.002(5) -0.002(6) -0.005(5)
N3 0.102(13) 0.021(6) 0.021(6) -0.001(4) -0.008(6) 0.000(6)
O1W 0.052(9) 0.015(6) 0.035(7) -0.016(6) -0.008(7) 0.000(6)
O2W 0.033(9) 0.042(8) 0.051(8) -0.042(7) 0.021(7) -0.010(7)
O3W 0.141(18) 0.136(18) 0.137(18) -0.021(10) -0.020(10) -0.021(10)
OW1 0.082(11) 0.059(8) 0.061(8) -0.014(6) -0.008(7) -0.001(7)
OW2 0.125(15) 0.056(8) 0.078(10) -0.004(7) -0.049(10) 0.004(8)
OW3 0.074(15) 0.066(13) 0.077(14) -0.040(11) 0.027(12) -0.004(12)
OW4 0.095(14) 0.109(14) 0.119(14) -0.017(9) 0.016(9) -0.010(9)
OW5 0.095(14) 0.068(10) 0.153(17) -0.024(10) -0.032(12) 0.026(9)
OW6 0.065(10) 0.102(11) 0.039(6) 0.002(7) 0.005(6) 0.031(8)
OW7 0.075(16) 0.029(10) 0.029(10) -0.021(8) -0.038(10) 0.032(10)
OW8 0.028(6) 0.029(5) 0.058(6) 0.001(4) -0.010(5) -0.005(4)
K2 0.072(5) 0.027(3) 0.051(4) -0.008(3) -0.003(4) -0.030(3)

loop_
_atom_type_symbol
_atom_type_description
_atom_type_scat_dispersion_real
_atom_type_scat_dispersion_imag
_atom_type_scat_source
C C 0.0033 0.0016 'International Tables Vol C Tables 4.2.6.8 and 6.1.1.4'
H H 0.0000 0.0000 'International Tables Vol C Tables 4.2.6.8 and 6.1.1.4'
N N 0.0061 0.0033 'International Tables Vol C Tables 4.2.6.8 and 6.1.1.4'
O O 0.0106 0.0060 'International Tables Vol C Tables 4.2.6.8 and 6.1.1.4'
Ni Ni 0.3393 1.1124 'International Tables Vol C Tables 4.2.6.8 and 6.1.1.4'
Mo Mo -1.6832 0.6857 'International Tables Vol C Tables 4.2.6.8 and 6.1.1.4'
Te Te -0.5308 1.6751 'International Tables Vol C Tables 4.2.6.8 and 6.1.1.4'
Cs Cs -0.3680 2.1192 'International Tables Vol C Tables 4.2.6.8 and 6.1.1.4'
K K 0.2009 0.2494 'International Tables Vol C Tables 4.2.6.8 and 6.1.1.4'

loop_
_geom_angle_atom_site_label_1
_geom_angle_atom_site_label_2
_geom_angle_atom_site_label_3
_geom_angle
_geom_angle_site_symmetry_1
_geom_angle_site_symmetry_3
O1 Mo1 O20 104.1(5) . .
O1 Mo1 O21 99.3(4) . .
O20 Mo1 O21 98.9(4) . .
O1 Mo1 O23 100.8(4) . .
O20 Mo1 O23 97.2(4) . .
O21 Mo1 O23 150.3(3) . .
O1 Mo1 O11 165.7(4) . .
O20 Mo1 O11 89.8(4) . .
O21 Mo1 O11 81.5(3) . .
O23 Mo1 O11 73.8(3) . .
O1 Mo1 O8 87.1(4) . .
O20 Mo1 O8 168.8(4) . .
O21 Mo1 O8 79.2(3) . .
O23 Mo1 O8 80.3(3) . .
O11 Mo1 O8 79.0(3) . .
O1 Mo1 Cs2 95.9(3) . 1_655
O20 Mo1 Cs2 47.6(3) . 1_655
O21 Mo1 Cs2 145.9(2) . 1_655
O23 Mo1 Cs2 52.2(2) . 1_655
O11 Mo1 Cs2 91.08(19) . 1_655
O8 Mo1 Cs2 132.2(2) . 1_655
O1 Mo1 Cs1 152.2(3) . .
O20 Mo1 Cs1 48.6(3) . .
O21 Mo1 Cs1 82.7(2) . .
O23 Mo1 Cs1 89.5(2) . .
O11 Mo1 Cs1 42.09(19) . .
O8 Mo1 Cs1 120.2(2) . .
Cs2 Mo1 Cs1 70.07(6) 1_655 .
O1 Mo1 Cs1 88.4(3) . 2_546
O20 Mo1 Cs1 26.4(3) . 2_546
O21 Mo1 Cs1 80.7(2) . 2_546
O23 Mo1 Cs1 121.4(2) . 2_546
O11 Mo1 Cs1 105.8(2) . 2_546
O8 Mo1 Cs1 158.3(2) . 2_546
Cs2 Mo1 Cs1 69.38(4) 1_655 2_546
Cs1 Mo1 Cs1 64.46(4) . 2_546
O22 Mo2 O3 104.9(4) . .
O22 Mo2 O21 99.3(4) . .
O3 Mo2 O21 101.4(4) . .
O22 Mo2 O15 96.2(4) . .
O3 Mo2 O15 98.9(4) . .
O21 Mo2 O15 150.2(3) . .
O22 Mo2 O18 90.6(3) . .
O3 Mo2 O18 163.2(4) . .
O21 Mo2 O18 82.1(3) . .
O15 Mo2 O18 72.4(3) . .
O22 Mo2 O10 168.9(4) . .
O3 Mo2 O10 86.2(4) . .
O21 Mo2 O10 77.1(3) . .
O15 Mo2 O10 82.8(3) . .
O18 Mo2 O10 78.5(3) . .
O22 Mo2 K2 124.7(3) . .
O3 Mo2 K2 50.5(3) . .
O21 Mo2 K2 54.2(3) . .
O15 Mo2 K2 131.8(3) . .
O18 Mo2 K2 124.9(2) . .
O10 Mo2 K2 61.7(3) . .
O22 Mo2 Cs2 44.1(3) . 2_446
O3 Mo2 Cs2 100.7(3) . 2_446
O21 Mo2 Cs2 141.3(2) . 2_446
O15 Mo2 Cs2 53.0(2) . 2_446
O18 Mo2 Cs2 85.8(2) . 2_446
O10 Mo2 Cs2 135.8(2) . 2_446
K2 Mo2 Cs2 149.31(11) . 2_446
O22 Mo2 Cs1 27.7(3) . 2_546
O3 Mo2 Cs1 89.4(3) . 2_546
O21 Mo2 Cs1 80.0(2) . 2_546
O15 Mo2 Cs1 121.9(2) . 2_546
O18 Mo2 Cs1 107.4(2) . 2_546
O10 Mo2 Cs1 155.3(2) . 2_546
K2 Mo2 Cs1 97.13(13) . 2_546
Cs2 Mo2 Cs1 68.93(5) 2_446 2_546
O25 Mo3 O2 103.9(4) . .
O25 Mo3 O15 98.5(4) . .
O2 Mo3 O15 100.4(4) . .
O25 Mo3 O7 97.8(4) . .
O2 Mo3 O7 100.7(4) . .
O15 Mo3 O7 149.1(3) . .
O25 Mo3 O18 90.4(4) . .
O2 Mo3 O18 164.9(4) . .
O15 Mo3 O18 72.3(3) . .
O7 Mo3 O18 81.6(3) . .
O25 Mo3 O6 168.7(4) . .
O2 Mo3 O6 86.9(4) . .
O15 Mo3 O6 82.3(3) . .
O7 Mo3 O6 76.7(3) . .
O18 Mo3 O6 79.0(3) . .
O25 Mo3 Cs2 63.8(3) . .
O2 Mo3 Cs2 55.7(3) . .
O15 Mo3 Cs2 140.6(2) . .
O7 Mo3 Cs2 70.3(2) . .
O18 Mo3 Cs2 137.60(19) . .
O6 Mo3 Cs2 122.1(2) . .
O25 Mo3 K1 143.8(3) . 2_456
O2 Mo3 K1 43.2(4) . 2_456
O15 Mo3 K1 78.4(3) . 2_456
O7 Mo3 K1 102.6(3) . 2_456
O18 Mo3 K1 121.7(3) . 2_456
O6 Mo3 K1 47.5(3) . 2_456
Cs2 Mo3 K1 95.62(19) . 2_456
O25 Mo3 Cs2 44.8(3) . 2_446
O2 Mo3 Cs2 99.1(3) . 2_446
O15 Mo3 Cs2 55.2(2) . 2_446
O7 Mo3 Cs2 141.2(2) . 2_446
O18 Mo3 Cs2 87.71(19) . 2_446
O6 Mo3 Cs2 137.5(2) . 2_446
Cs2 Mo3 Cs2 94.72(5) . 2_446
K1 Mo3 Cs2 114.6(2) 2_456 2_446
O25 Mo3 K1A 136.2(3) . 2_456
O2 Mo3 K1A 42.1(4) . 2_456
O15 Mo3 K1A 70.5(3) . 2_456
O7 Mo3 K1A 113.0(3) . 2_456
O18 Mo3 K1A 123.1(3) . 2_456
O6 Mo3 K1A 54.8(3) . 2_456
Cs2 Mo3 K1A 97.33(19) . 2_456
K1 Mo3 K1A 10.56(18) 2_456 2_456
Cs2 Mo3 K1A 104.1(2) 2_446 2_456
O16 Mo4 O26 104.1(4) . .
O16 Mo4 O7 100.0(4) . .
O26 Mo4 O7 98.2(4) . .
O16 Mo4 O24 98.8(4) . .
O26 Mo4 O24 98.9(4) . .
O7 Mo4 O24 150.6(3) . .
O16 Mo4 O19 162.9(3) . .
O26 Mo4 O19 92.1(3) . .
O7 Mo4 O19 82.7(3) . .
O24 Mo4 O19 72.9(3) . .
O16 Mo4 O4 87.5(3) . .
O26 Mo4 O4 168.3(4) . .
O7 Mo4 O4 77.9(3) . .
O24 Mo4 O4 80.5(3) . .
O19 Mo4 O4 76.5(3) . .
O16 Mo4 Cs2 61.4(3) . .
O26 Mo4 Cs2 60.3(3) . .
O7 Mo4 Cs2 67.4(2) . .
O24 Mo4 Cs2 142.0(2) . .
O19 Mo4 Cs2 133.79(19) . .
O4 Mo4 Cs2 126.4(2) . .
O12 Mo5 O13 104.6(4) . .
O12 Mo5 O27 98.7(4) . .
O13 Mo5 O27 98.5(4) . .
O12 Mo5 O23 96.4(4) . .
O13 Mo5 O23 99.2(4) . .
O27 Mo5 O23 153.0(3) . .
O12 Mo5 O11 89.7(4) . .
O13 Mo5 O11 165.0(4) . .
O27 Mo5 O11 83.7(3) . .
O23 Mo5 O11 74.2(3) . .
O12 Mo5 O14 165.6(4) . .
O13 Mo5 O14 89.8(4) . .
O27 Mo5 O14 79.0(3) . .
O23 Mo5 O14 80.8(3) . .
O11 Mo5 O14 76.0(3) . .
O12 Mo5 Cs2 46.6(3) . 1_655
O13 Mo5 Cs2 94.5(3) . 1_655
O27 Mo5 Cs2 145.2(2) . 1_655
O23 Mo5 Cs2 52.7(2) . 1_655
O11 Mo5 Cs2 91.9(2) . 1_655
O14 Mo5 Cs2 133.4(2) . 1_655
O12 Mo5 Cs1 46.7(3) . .
O13 Mo5 Cs1 150.3(3) . .
O27 Mo5 Cs1 81.7(3) . .
O23 Mo5 Cs1 92.8(3) . .
O11 Mo5 Cs1 44.6(2) . .
O14 Mo5 Cs1 119.0(2) . .
Cs2 Mo5 Cs1 71.43(6) 1_655 .
O17 Mo6 O5 104.2(4) . .
O17 Mo6 O27 99.1(4) . .
O5 Mo6 O27 101.5(4) . .
O17 Mo6 O24 99.0(4) . .
O5 Mo6 O24 99.1(4) . .
O27 Mo6 O24 148.2(3) . .
O17 Mo6 O19 88.3(3) . .
O5 Mo6 O19 166.0(3) . .
O27 Mo6 O19 82.2(3) . .
O24 Mo6 O19 72.4(3) . .
O17 Mo6 O9 167.5(4) . .
O5 Mo6 O9 88.2(4) . .
O27 Mo6 O9 76.6(3) . .
O24 Mo6 O9 80.1(3) . .
O19 Mo6 O9 79.5(3) . .
O17 Mo6 Cs1 46.4(3) . .
O5 Mo6 Cs1 148.8(3) . .
O27 Mo6 Cs1 77.8(2) . .
O24 Mo6 Cs1 96.5(2) . .
O19 Mo6 Cs1 45.07(18) . .
O9 Mo6 Cs1 121.2(2) . .
O11 Te1 O19 93.4(3) . .
O11 Te1 O18 94.0(3) . .
O19 Te1 O18 94.1(3) . .
O11 Te1 Cs1 53.7(2) . .
O19 Te1 Cs1 57.7(2) . .
O18 Te1 Cs1 61.2(2) . .
O1 Ni1 K1 89.4(5) 2_556 .
O1 Ni1 O3 176.9(5) 2_556 .
K1 Ni1 O3 93.6(5) . .
O1 Ni1 O1W 93.7(6) 2_556 .
K1 Ni1 O1W 73.0(7) . .
O3 Ni1 O1W 87.4(5) . .
O1 Ni1 K1A 95.5(5) 2_556 .
K1 Ni1 K1A 20.7(4) . .
O3 Ni1 K1A 87.4(4) . .
O1W Ni1 K1A 53.0(7) . .
O1 Ni1 O3W 87.6(13) 2_556 .
K1 Ni1 O3W 85.6(14) . .
O3 Ni1 O3W 92.4(13) . .
O1W Ni1 O3W 158.5(15) . .
K1A Ni1 O3W 105.5(14) . .
O1 Ni1 K2 96.6(4) 2_556 .
K1 Ni1 K2 132.8(5) . .
O3 Ni1 K2 81.5(3) . .
O1W Ni1 K2 59.9(6) . .
K1A Ni1 K2 112.3(5) . .
O3W Ni1 K2 141.2(14) . .
O1 Ni1 K2 95.3(4) 2_556 2_556
K1 Ni1 K2 171.2(5) . 2_556
O3 Ni1 K2 81.6(3) . 2_556
O1W Ni1 K2 114.0(6) . 2_556
K1A Ni1 K2 163.6(4) . 2_556
O3W Ni1 K2 87.2(14) . 2_556
K2 Ni1 K2 54.1(3) . 2_556
K1A K1 Ni1 87.2(14) . .
K1A K1 O1W 35.8(14) . .
Ni1 K1 O1W 53.7(6) . .
K1A K1 O2W 80.4(15) . .
Ni1 K1 O2W 118.7(6) . .
O1W K1 O2W 107.2(7) . .
K1A K1 O1 100.3(15) . 2_556
Ni1 K1 O1 45.2(3) . 2_556
O1W K1 O1 67.8(6) . 2_556
O2W K1 O1 163.4(6) . 2_556
K1A K1 O3W 134.3(18) . .
Ni1 K1 O3W 49.3(10) . .
O1W K1 O3W 102.9(12) . .
O2W K1 O3W 106.4(11) . .
O1 K1 O3W 61.2(10) 2_556 .
K1A K1 O3 76.1(12) . .
Ni1 K1 O3 43.4(3) . .
O1W K1 O3 62.2(5) . .
O2W K1 O3 75.3(5) . .
O1 K1 O3 88.7(4) 2_556 .
O3W K1 O3 63.0(10) . .
K1A K1 O6 108.5(14) . 2_456
Ni1 K1 O6 154.4(6) . 2_456
O1W K1 O6 133.3(6) . 2_456
O2W K1 O6 84.6(5) . 2_456
O1 K1 O6 110.5(5) 2_556 2_456
O3W K1 O6 117.0(11) . 2_456
O3 K1 O6 158.5(5) . 2_456
K1A K1 O2 82.8(13) . 2_456
Ni1 K1 O2 109.6(5) . 2_456
O1W K1 O2 85.0(5) . 2_456
O2W K1 O2 127.5(6) . 2_456
O1 K1 O2 68.7(4) 2_556 2_456
O3W K1 O2 120.5(11) . 2_456
O3 K1 O2 145.7(5) . 2_456
O6 K1 O2 54.8(3) 2_456 2_456
K1A K1 O2W 28.6(13) . 2_456
Ni1 K1 O2W 115.7(6) . 2_456
O1W K1 O2W 62.8(7) . 2_456
O2W K1 O2W 70.1(7) . 2_456
O1 K1 O2W 117.9(6) 2_556 2_456
O3W K1 O2W 161.9(11) . 2_456
O3 K1 O2W 99.2(5) . 2_456
O6 K1 O2W 80.8(4) 2_456 2_456
O2 K1 O2W 71.6(4) 2_456 2_456
K1A K1 C7 105.4(14) . 2_456
Ni1 K1 C7 167.4(7) . 2_456
O1W K1 C7 138.5(7) . 2_456
O2W K1 C7 64.6(5) . 2_456
O1 K1 C7 130.0(5) 2_556 2_456
O3W K1 C7 118.5(11) . 2_456
O3 K1 C7 138.7(5) . 2_456
O6 K1 C7 20.2(3) 2_456 2_456
O2 K1 C7 72.9(4) 2_456 2_456
O2W K1 C7 76.9(5) 2_456 2_456
K1A K1 Mo3 87.0(12) . 2_456
Ni1 K1 Mo3 132.8(5) . 2_456
O1W K1 Mo3 101.5(5) . 2_456
O2W K1 Mo3 106.4(5) . 2_456
O1 K1 Mo3 90.2(3) 2_556 2_456
O3W K1 Mo3 130.5(11) . 2_456
O3 K1 Mo3 162.6(5) . 2_456
O6 K1 Mo3 33.6(2) 2_456 2_456
O2 K1 Mo3 23.2(2) 2_456 2_456
O2W K1 Mo3 66.2(3) 2_456 2_456
C7 K1 Mo3 50.0(2) 2_456 2_456
K1 K1A O1W 130.6(18) . .
K1 K1A Ni1 72.1(14) . .
O1W K1A Ni1 61.0(7) . .
K1 K1A O2W 143.5(15) . 2_456
O1W K1A O2W 83.7(9) . 2_456
Ni1 K1A O2W 144.2(7) . 2_456
K1 K1A O2W 83.8(15) . .
O1W K1A O2W 129.5(8) . .
Ni1 K1A O2W 115.8(6) . .
O2W K1A O2W 81.0(8) 2_456 .
K1 K1A O3 89.2(13) . .
O1W K1A O3 69.2(6) . .
Ni1 K1A O3 45.2(3) . .
O2W K1A O3 119.0(6) 2_456 .
O2W K1A O3 77.1(5) . .
K1 K1A O2 83.0(12) . 2_456
O1W K1A O2 95.7(7) . 2_456
Ni1 K1A O2 106.8(5) . 2_456
O2W K1A O2 80.9(5) 2_456 2_456
O2W K1A O2 128.5(6) . 2_456
O3 K1A O2 151.7(6) . 2_456
K1 K1A O1 65.7(14) . 2_556
O1W K1A O1 68.8(7) . 2_556
Ni1 K1A O1 40.9(3) . 2_556
O2W K1A O1 133.4(6) 2_456 2_556
O2W K1A O1 145.4(7) . 2_556
O3 K1A O1 86.0(4) . 2_556
O2 K1A O1 66.0(3) 2_456 2_556
K1 K1A O6 59.2(12) . 2_456
O1W K1A O6 146.8(7) . 2_456
Ni1 K1A O6 127.4(6) . 2_456
O2W K1A O6 85.3(5) 2_456 2_456
O2W K1A O6 79.1(5) . 2_456
O3 K1A O6 142.2(5) . 2_456
O2 K1A O6 51.7(3) 2_456 2_456
O1 K1A O6 97.5(4) 2_556 2_456
K1 K1A OW6 123.8(15) . 1_565
O1W K1A OW6 44.8(6) . 1_565
Ni1 K1A OW6 88.2(5) . 1_565
O2W K1A OW6 68.5(6) 2_456 1_565
O2W K1A OW6 149.2(7) . 1_565
O3 K1A OW6 113.3(5) . 1_565
O2 K1A OW6 52.5(3) 2_456 1_565
O1 K1A OW6 65.4(4) 2_556 1_565
O6 K1A OW6 102.2(4) 2_456 1_565
K1 K1A O3W 36.6(15) . .
O1W K1A O3W 98.6(11) . .
Ni1 K1A O3W 37.6(9) . .
O2W K1A O3W 173.7(10) 2_456 .
O2W K1A O3W 93.0(10) . .
O3 K1A O3W 57.0(9) . .
O2 K1A O3W 104.6(9) 2_456 .
O1 K1A O3W 52.7(8) 2_556 .
O6 K1A O3W 95.7(9) 2_456 .
OW6 K1A O3W 117.2(9) 1_565 .
K1 K1A K2 110.0(15) . .
O1W K1A K2 23.8(6) . .
Ni1 K1A K2 38.2(3) . .
O2W K1A K2 106.0(6) 2_456 .
O2W K1A K2 124.4(5) . .
O3 K1A K2 50.8(3) . .
O2 K1A K2 106.9(4) 2_456 .
O1 K1A K2 58.1(3) 2_556 .
O6 K1A K2 154.7(4) 2_456 .
OW6 K1A K2 63.2(3) 1_565 .
O3W K1A K2 75.6(9) . .
O20 Cs1 O22 63.4(2) 2_546 2_546
O20 Cs1 O11 131.1(2) 2_546 .
O22 Cs1 O11 105.1(2) 2_546 .
O20 Cs1 OW7 109.9(4) 2_546 .
O22 Cs1 OW7 71.7(4) 2_546 .
O11 Cs1 OW7 110.3(4) . .
O20 Cs1 OW6 71.9(3) 2_546 .
O22 Cs1 OW6 116.5(3) 2_546 .
O11 Cs1 OW6 138.3(3) . .
OW7 Cs1 OW6 84.7(5) . .
O20 Cs1 O19 143.8(2) 2_546 .
O22 Cs1 O19 149.9(2) 2_546 .
O11 Cs1 O19 50.0(2) . .
OW7 Cs1 O19 99.1(3) . .
OW6 Cs1 O19 90.2(3) . .
O20 Cs1 O12 136.4(2) 2_546 .
O22 Cs1 O12 74.1(2) 2_546 .
O11 Cs1 O12 50.89(19) . .
OW7 Cs1 O12 62.7(5) . .
OW6 Cs1 O12 141.4(3) . .
O19 Cs1 O12 76.23(19) . .
O20 Cs1 O18 101.3(2) 2_546 .
O22 Cs1 O18 132.9(2) 2_546 .
O11 Cs1 O18 49.6(2) . .
OW7 Cs1 O18 147.6(3) . .
OW6 Cs1 O18 97.2(3) . .
O19 Cs1 O18 48.73(18) . .
O12 Cs1 O18 100.11(19) . .
O20 Cs1 O17 152.7(2) 2_546 .
O22 Cs1 O17 115.5(2) 2_546 .
O11 Cs1 O17 76.2(2) . .
OW7 Cs1 O17 50.2(3) . .
OW6 Cs1 O17 86.3(3) . .
O19 Cs1 O17 48.93(18) . .
O12 Cs1 O17 57.4(2) . .
O18 Cs1 O17 97.56(18) . .
O20 Cs1 O20 87.6(2) 2_546 .
O22 Cs1 O20 62.5(2) 2_546 .
O11 Cs1 O20 49.9(2) . .
OW7 Cs1 O20 115.9(5) . .
OW6 Cs1 O20 155.4(3) . .
O19 Cs1 O20 99.18(19) . .
O12 Cs1 O20 63.3(2) . .
O18 Cs1 O20 73.06(19) . .
O17 Cs1 O20 117.0(2) . .
O20 Cs1 O22 61.0(2) 2_546 .
O22 Cs1 O22 91.4(2) 2_546 .
O11 Cs1 O22 72.65(19) . .
OW7 Cs1 O22 163.1(4) . .
OW6 Cs1 O22 104.3(3) . .
O19 Cs1 O22 95.26(18) . .
O12 Cs1 O22 112.7(2) . .
O18 Cs1 O22 46.76(17) . .
O17 Cs1 O22 143.23(17) . .
O20 Cs1 O22 52.4(2) . .
O20 Cs1 Te1 129.80(16) 2_546 .
O22 Cs1 Te1 132.87(16) 2_546 .
O11 Cs1 Te1 28.58(14) . .
OW7 Cs1 Te1 120.3(3) . .
OW6 Cs1 Te1 110.1(2) . .
O19 Cs1 Te1 28.81(13) . .
O12 Cs1 Te1 73.85(14) . .
O18 Cs1 Te1 29.27(13) . .
O17 Cs1 Te1 72.69(13) . .
O20 Cs1 Te1 72.47(14) . .
O22 Cs1 Te1 70.60(13) . .
OW3 Cs2 O25 104.9(6) . 2_446
OW3 Cs2 O12 87.0(5) . 1_455
O25 Cs2 O12 147.7(2) 2_446 1_455
OW3 Cs2 O22 89.8(5) . 2_446
O25 Cs2 O22 74.5(2) 2_446 2_446
O12 Cs2 O22 75.6(2) 1_455 2_446
OW3 Cs2 O20 148.9(5) . 1_455
O25 Cs2 O20 87.1(2) 2_446 1_455
O12 Cs2 O20 69.4(2) 1_455 1_455
O22 Cs2 O20 65.4(2) 2_446 1_455
OW3 Cs2 O23 127.2(6) . 1_455
O25 Cs2 O23 127.9(2) 2_446 1_455
O12 Cs2 O23 50.5(2) 1_455 1_455
O22 Cs2 O23 104.7(2) 2_446 1_455
O20 Cs2 O23 50.2(2) 1_455 1_455
OW3 Cs2 O2 135.2(5) . .
O25 Cs2 O2 67.4(2) 2_446 .
O12 Cs2 O2 123.9(2) 1_455 .
O22 Cs2 O2 126.3(2) 2_446 .
O20 Cs2 O2 75.9(2) 1_455 .
O23 Cs2 O2 73.4(2) 1_455 .
OW3 Cs2 O15 64.0(6) . 2_446
O25 Cs2 O15 50.4(2) 2_446 2_446
O12 Cs2 O15 114.4(2) 1_455 2_446
O22 Cs2 O15 49.2(2) 2_446 2_446
O20 Cs2 O15 106.8(2) 1_455 2_446
O23 Cs2 O15 153.8(2) 1_455 2_446
O2 Cs2 O15 117.1(2) . 2_446
OW3 Cs2 OW4 37.8(5) . .
O25 Cs2 OW4 126.5(5) 2_446 .
O12 Cs2 OW4 51.4(5) 1_455 .
O22 Cs2 OW4 70.7(5) 2_446 .
O20 Cs2 OW4 112.5(5) 1_455 .
O23 Cs2 OW4 99.8(5) 1_455 .
O2 Cs2 OW4 162.6(5) . .
O15 Cs2 OW4 76.1(5) 2_446 .
OW3 Cs2 O26 51.9(5) . .
O25 Cs2 O26 96.7(2) 2_446 .
O12 Cs2 O26 113.7(2) 1_455 .
O22 Cs2 O26 137.83(19) 2_446 .
O20 Cs2 O26 156.6(2) 1_455 .
O23 Cs2 O26 112.40(19) 1_455 .
O2 Cs2 O26 84.3(2) . .
O15 Cs2 O26 93.11(19) 2_446 .
OW4 Cs2 O26 83.7(5) . .
OW3 Cs2 O25 91.8(5) . .
O25 Cs2 O25 54.8(3) 2_446 .
O12 Cs2 O25 156.5(2) 1_455 .
O22 Cs2 O25 127.91(19) 2_446 .
O20 Cs2 O25 118.0(2) 1_455 .
O23 Cs2 O25 115.0(2) 1_455 .
O2 Cs2 O25 46.5(2) . .
O15 Cs2 O25 85.7(2) 2_446 .
OW4 Cs2 O25 129.3(5) . .
O26 Cs2 O25 50.10(19) . .
OW3 Cs2 O16 68.9(6) . .
O25 Cs2 O16 136.4(2) 2_446 .
O12 Cs2 O16 75.8(2) 1_455 .
O22 Cs2 O16 145.0(2) 2_446 .
O20 Cs2 O16 121.2(2) 1_455 .
O23 Cs2 O16 71.05(19) 1_455 .
O2 Cs2 O16 86.8(2) . .
O15 Cs2 O16 130.69(19) 2_446 .
OW4 Cs2 O16 75.8(5) . .
O26 Cs2 O16 44.19(17) . .
O25 Cs2 O16 81.82(19) . .
Mo1 O1 Ni1 150.9(6) . 2_556
Mo1 O1 K1 161.6(5) . 2_556
Ni1 O1 K1 45.4(3) 2_556 2_556
Mo1 O1 K1A 165.2(5) . 2_556
Ni1 O1 K1A 43.6(3) 2_556 2_556
K1 O1 K1A 13.9(3) 2_556 2_556
Mo3 O2 K1A 115.1(5) . 2_456
Mo3 O2 K1 113.6(5) . 2_456
K1A O2 K1 14.2(2) 2_456 2_456
Mo3 O2 Cs2 98.6(4) . .
K1A O2 Cs2 144.7(4) 2_456 .
K1 O2 Cs2 139.0(4) 2_456 .
Mo2 O3 Ni1 159.9(5) . .
Mo2 O3 K1A 127.1(5) . .
Ni1 O3 K1A 47.4(4) . .
Mo2 O3 K1 137.6(5) . .
Ni1 O3 K1 42.9(3) . .
K1A O3 K1 14.7(3) . .
Mo2 O3 K2 104.2(4) . .
Ni1 O3 K2 57.9(3) . .
K1A O3 K2 83.4(4) . .
K1 O3 K2 90.2(4) . .
Mo2 O3 K2 116.9(4) . 2_556
Ni1 O3 K2 59.4(3) . 2_556
K1A O3 K2 105.9(4) . 2_556
K1 O3 K2 102.0(4) . 2_556
K2 O3 K2 46.3(3) . 2_556
C10 O4 Mo4 131.1(7) . .
C7 O6 Mo3 132.0(8) . .
C7 O6 K1 103.2(7) . 2_456
Mo3 O6 K1 99.0(4) . 2_456
C7 O6 K1A 101.7(7) . 2_456
Mo3 O6 K1A 91.4(4) . 2_456
K1 O6 K1A 12.3(3) 2_456 2_456
Mo4 O7 Mo3 142.2(4) . .
Mo4 O7 Cs2 84.8(3) . .
Mo3 O7 Cs2 81.1(2) . .
C19 O8 Mo1 128.5(7) . .
C10 O9 Mo6 130.7(8) . .
C7 O10 Mo2 129.8(8) . .
Te1 O11 Mo5 124.1(4) . .
Te1 O11 Mo1 123.6(4) . .
Mo5 O11 Mo1 95.6(3) . .
Te1 O11 Cs1 97.7(3) . .
Mo5 O11 Cs1 105.5(3) . .
Mo1 O11 Cs1 109.0(3) . .
Mo5 O12 Cs2 110.1(4) . 1_655
Mo5 O12 Cs1 111.4(4) . .
Cs2 O12 Cs1 97.2(2) 1_655 .
C19 O14 Mo5 133.8(8) . .
Mo3 O15 Mo2 118.1(4) . .
Mo3 O15 Cs2 96.8(3) . 2_446
Mo2 O15 Cs2 99.6(3) . 2_446
Mo4 O16 Cs2 94.0(3) . .
Mo6 O17 Cs1 112.7(3) . .
Te1 O18 Mo2 125.0(4) . .
Te1 O18 Mo3 123.4(4) . .
Mo2 O18 Mo3 96.8(3) . .
Te1 O18 Cs1 89.5(3) . .
Mo2 O18 Cs1 108.1(3) . .
Mo3 O18 Cs1 113.9(3) . .
Te1 O19 Mo4 120.8(3) . .
Te1 O19 Mo6 124.9(4) . .
Mo4 O19 Mo6 95.8(3) . .
Te1 O19 Cs1 93.5(3) . .
Mo4 O19 Cs1 116.9(3) . .
Mo6 O19 Cs1 105.6(2) . .
Mo1 O20 Cs1 138.8(4) . 2_546
Mo1 O20 Cs2 109.0(4) . 1_655
Cs1 O20 Cs2 103.4(2) 2_546 1_655
Mo1 O20 Cs1 110.0(4) . .
Cs1 O20 Cs1 92.4(2) 2_546 .
Cs2 O20 Cs1 93.3(2) 1_655 .
Mo2 O21 Mo1 144.9(4) . .
Mo2 O21 K2 96.5(3) . .
Mo1 O21 K2 109.6(4) . .
Mo2 O22 Cs1 137.2(4) . 2_546
Mo2 O22 Cs2 113.8(4) . 2_446
Cs1 O22 Cs2 103.5(2) 2_546 2_446
Mo2 O22 Cs1 110.8(3) . .
Cs1 O22 Cs1 88.6(2) 2_546 .
Cs2 O22 Cs1 90.2(2) 2_446 .
Mo1 O23 Mo5 116.5(4) . .
Mo1 O23 Cs2 99.9(3) . 1_655
Mo5 O23 Cs2 98.9(3) . 1_655
Mo4 O24 Mo6 118.9(4) . .
Mo3 O25 Cs2 112.1(4) . 2_446
Mo3 O25 Cs2 90.5(3) . .
Cs2 O25 Cs2 125.2(3) 2_446 .
Mo4 O26 Cs2 95.1(3) . .
Mo6 O27 Mo5 147.9(4) . .
C4 C1 C2 118.6(13) . .
C18 C2 C1 120.9(14) . .
C11 C3 C8 119.0(12) . .
C11 C3 N3 119.6(13) . .
C8 C3 N3 121.4(12) . .
C16 C4 C1 120.7(11) . .
C16 C4 N1 120.7(13) . .
C1 C4 N1 118.6(13) . .
C6 C5 C15 119.0(14) . .
C5 C6 C17 122.4(14) . .
O6 C7 O10 125.4(11) . .
O6 C7 C17 118.6(12) . .
O10 C7 C17 116.0(12) . .
O6 C7 K1 56.6(7) . 2_456
O10 C7 K1 121.9(8) . 2_456
C17 C7 K1 92.5(7) . 2_456
C12 C8 C3 120.6(12) . .
C17 C9 C13 121.2(14) . .
O4 C10 O9 125.5(10) . .
O4 C10 C18 117.3(10) . .
O9 C10 C18 117.3(11) . .
C3 C11 C14 120.8(13) . .
C8 C12 C20 121.7(12) . .
C15 C13 C9 121.6(14) . .
C11 C14 C20 120.1(11) . .
C13 C15 C5 118.6(12) . .
C13 C15 N2 123.2(13) . .
C5 C15 N2 118.2(12) . .
C4 C16 C21 120.7(13) . .
C9 C17 C6 117.0(12) . .
C9 C17 C7 123.3(12) . .
C6 C17 C7 119.7(13) . .
C2 C18 C21 119.4(11) . .
C2 C18 C10 121.6(12) . .
C21 C18 C10 119.0(11) . .
O14 C19 O8 125.2(11) . .
O14 C19 C20 116.8(10) . .
O8 C19 C20 118.0(10) . .
C12 C20 C14 117.7(11) . .
C12 C20 C19 123.7(12) . .
C14 C20 C19 118.5(11) . .
C16 C21 C18 119.5(12) . .
K1A O1W Ni1 66.0(7) . .
K1A O1W K1 13.7(5) . .
Ni1 O1W K1 53.3(6) . .
K1A O1W K2 138.1(10) . .
Ni1 O1W K2 73.2(7) . .
K1 O1W K2 126.4(8) . .
K1A O2W K1A 99.0(8) 2_456 .
K1A O2W K1 112.0(8) 2_456 .
K1A O2W K1 15.8(3) . .
K1A O2W K1 7.9(3) 2_456 2_456
K1A O2W K1 95.8(7) . 2_456
K1 O2W K1 109.9(7) . 2_456
Ni1 O3W K1 45.1(9) . .
Ni1 O3W K1A 36.8(8) . .
K1 O3W K1A 9.1(4) . .
Cs1 OW6 K1A 139.9(5) . 1_545
K2 OW7 Cs1 97.0(6) 1_545 .
K2 K2 O1W 112.4(6) 2_556 .
K2 K2 Ni1 65.6(3) 2_556 .
O1W K2 Ni1 46.9(5) . .
K2 K2 Ni1 60.3(4) 2_556 2_556
O1W K2 Ni1 172.6(5) . 2_556
Ni1 K2 Ni1 125.9(3) . 2_556
K2 K2 O3 69.0(3) 2_556 .
O1W K2 O3 59.8(5) . .
Ni1 K2 O3 40.5(2) . .
Ni1 K2 O3 114.0(3) 2_556 .
K2 K2 OW7 128.6(6) 2_556 1_565
O1W K2 OW7 107.7(6) . 1_565
Ni1 K2 OW7 141.0(4) . 1_565
Ni1 K2 OW7 79.3(4) 2_556 1_565
O3 K2 OW7 162.4(5) . 1_565
K2 K2 O21 84.5(3) 2_556 .
O1W K2 O21 96.4(5) . .
Ni1 K2 O21 93.6(3) . .
Ni1 K2 O21 81.6(3) 2_556 .
O3 K2 O21 53.2(2) . .
OW7 K2 O21 121.7(4) 1_565 .
K2 K2 O3 64.7(4) 2_556 2_556
O1W K2 O3 141.5(5) . 2_556
Ni1 K2 O3 114.6(3) . 2_556
Ni1 K2 O3 39.0(2) 2_556 2_556
O3 K2 O3 133.7(3) . 2_556
OW7 K2 O3 63.9(4) 1_565 2_556
O21 K2 O3 120.4(3) . 2_556
K2 K2 Mo2 80.6(3) 2_556 .
O1W K2 Mo2 71.5(4) . .
Ni1 K2 Mo2 65.48(18) . .
Ni1 K2 Mo2 104.5(2) 2_556 .
O3 K2 Mo2 25.24(15) . .
OW7 K2 Mo2 143.7(4) 1_565 .
O21 K2 Mo2 29.25(15) . .
O3 K2 Mo2 138.6(3) 2_556 .
K2 K2 K1A 94.6(4) 2_556 .
O1W K2 K1A 18.1(5) . .
Ni1 K2 K1A 29.5(3) . .
Ni1 K2 K1A 154.5(3) 2_556 .
O3 K2 K1A 45.8(2) . .
OW7 K2 K1A 124.3(5) 1_565 .
O21 K2 K1A 91.7(3) . .
O3 K2 K1A 137.5(3) 2_556 .
Mo2 K2 K1A 63.39(19) . .
K2 K2 K1 85.6(4) 2_556 .
O1W K2 K1 26.8(5) . .
Ni1 K2 K1 20.2(2) . .
Ni1 K2 K1 145.9(3) 2_556 .
O3 K2 K1 43.5(2) . .
OW7 K2 K1 129.7(4) 1_565 .
O21 K2 K1 93.6(3) . .
O3 K2 K1 130.0(3) 2_556 .
Mo2 K2 K1 64.43(19) . .
K1A K2 K1 9.4(2) . .
K2 K2 Cs1 118.8(3) 2_556 1_565
O1W K2 Cs1 78.9(4) . 1_565
Ni1 K2 Cs1 99.5(2) . 1_565
Ni1 K2 Cs1 105.7(2) 2_556 1_565
O3 K2 Cs1 135.6(3) . 1_565
OW7 K2 Cs1 41.7(3) 1_565 1_565
O21 K2 Cs1 156.4(3) . 1_565
O3 K2 Cs1 71.38(19) 2_556 1_565
Mo2 K2 Cs1 149.4(2) . 1_565
K1A K2 Cs1 90.1(2) . 1_565
K1 K2 Cs1 92.1(2) . 1_565

loop_
_geom_bond_atom_site_label_1
_geom_bond_atom_site_label_2
_geom_bond_distance
_geom_bond_site_symmetry_2
Mo1 O1 1.709(9) .
Mo1 O20 1.723(8) .
Mo1 O21 1.931(8) .
Mo1 O23 1.945(8) .
Mo1 O11 2.263(8) .
Mo1 O8 2.314(8) .
Mo1 Cs2 4.100(3) 1_655
Mo1 Cs1 4.431(3) .
Mo1 Cs1 4.450(3) 2_546
Mo2 O22 1.718(7) .
Mo2 O3 1.718(8) .
Mo2 O21 1.921(8) .
Mo2 O15 1.954(9) .
Mo2 O18 2.217(7) .
Mo2 O10 2.302(8) .
Mo2 K2 3.905(7) .
Mo2 Cs2 4.178(3) 2_446
Mo2 Cs1 4.479(3) 2_546
Mo3 O25 1.728(8) .
Mo3 O2 1.746(9) .
Mo3 O15 1.931(8) .
Mo3 O7 1.935(8) .
Mo3 O18 2.240(8) .
Mo3 O6 2.273(8) .
Mo3 Cs2 3.988(3) .
Mo3 K1 4.060(11) 2_456
Mo3 Cs2 4.088(3) 2_446
Mo3 K1A 4.090(10) 2_456
Mo4 O16 1.710(8) .
Mo4 O26 1.717(7) .
Mo4 O7 1.922(8) .
Mo4 O24 1.943(8) .
Mo4 O19 2.248(8) .
Mo4 O4 2.305(7) .
Mo4 Cs2 4.101(3) .
Mo5 O12 1.721(8) .
Mo5 O13 1.726(8) .
Mo5 O27 1.917(9) .
Mo5 O23 1.969(8) .
Mo5 O11 2.227(8) .
Mo5 O14 2.252(8) .
Mo5 Cs2 4.088(3) 1_655
Mo5 Cs1 4.309(3) .
Mo6 O17 1.726(8) .
Mo6 O5 1.733(8) .
Mo6 O27 1.908(9) .
Mo6 O24 1.946(8) .
Mo6 O19 2.265(7) .
Mo6 O9 2.279(8) .
Mo6 Cs1 4.451(4) .
Te1 O11 1.864(8) .
Te1 O19 1.864(8) .
Te1 O18 1.888(7) .
Te1 Cs1 3.862(3) .
Ni1 O1 2.016(11) 2_556
Ni1 K1 2.022(13) .
Ni1 O3 2.043(10) .
Ni1 O1W 2.032(19) .
Ni1 K1A 2.123(14) .
Ni1 O3W 2.16(5) .
Ni1 K2 2.665(10) .
Ni1 K2 2.793(11) 2_556
K1 K1A 0.751(13) .
K1 O1W 2.41(2) .
K1 O2W 2.74(2) .
K1 O1 2.841(16) 2_556
K1 O3W 2.85(5) .
K1 O3 2.965(14) .
K1 O6 3.029(15) 2_456
K1 O2 3.032(14) 2_456
K1 O2W 3.25(3) 2_456
K1 C7 3.530(18) 2_456
K1 Mo3 4.060(11) 2_456
K1A O1W 1.86(2) .
K1A O2W 2.62(3) 2_456
K1A O2W 2.71(2) .
K1A O3 2.879(13) .
K1A O2 3.031(14) 2_456
K1A O1 3.065(16) 2_556
K1A O6 3.344(15) 2_456
K1A OW6 3.40(2) 1_565
K1A O3W 3.41(5) .
K1A K2 3.988(15) .
Cs1 O20 3.006(9) 2_546
Cs1 O22 3.064(8) 2_546
Cs1 O11 3.142(8) .
Cs1 OW7 3.157(17) .
Cs1 OW6 3.176(17) .
Cs1 O19 3.271(7) .
Cs1 O12 3.371(9) .
Cs1 O18 3.384(8) .
Cs1 O17 3.491(9) .
Cs1 O20 3.535(10) .
Cs1 O22 3.687(9) .
Cs2 OW3 2.94(2) .
Cs2 O25 3.111(8) 2_446
Cs2 O12 3.163(8) 1_455
Cs2 O22 3.179(9) 2_446
Cs2 O20 3.202(8) 1_455
Cs2 O23 3.291(8) 1_455
Cs2 O2 3.333(10) .
Cs2 O15 3.382(8) 2_446
Cs2 OW4 4.03(3) .
Cs2 O26 3.575(9) .
Cs2 O25 3.579(10) .
Cs2 O16 3.609(9) .
O1 Ni1 2.016(11) 2_556
O1 K1 2.841(16) 2_556
O1 K1A 3.065(16) 2_556
O2 K1A 3.031(14) 2_456
O2 K1 3.033(14) 2_456
O3 K2 3.110(11) .
O3 K2 3.211(12) 2_556
O4 C10 1.259(14) .
O6 C7 1.250(16) .
O6 K1 3.029(15) 2_456
O6 K1A 3.344(15) 2_456
O8 C19 1.271(14) .
O9 C10 1.263(14) .
O10 C7 1.277(16) .
O12 Cs2 3.163(8) 1_655
O14 C19 1.249(14) .
O15 Cs2 3.382(8) 2_446
O20 Cs1 3.006(9) 2_546
O20 Cs2 3.202(8) 1_655
O21 K2 3.190(10) .
O22 Cs1 3.064(8) 2_546
O22 Cs2 3.179(9) 2_446
O23 Cs2 3.291(8) 1_655
O25 Cs2 3.111(8) 2_446
C1 C4 1.39(2) .
C1 C2 1.396(19) .
C2 C18 1.368(19) .
C3 C11 1.380(19) .
C3 C8 1.39(2) .
C3 N3 1.429(16) .
C4 C16 1.355(19) .
C4 N1 1.468(15) .
C5 C6 1.393(18) .
C5 C15 1.40(2) .
C6 C17 1.38(2) .
C7 C17 1.504(16) .
C7 K1 3.530(18) 2_456
C8 C12 1.368(18) .
C9 C17 1.38(2) .
C9 C13 1.382(19) .
C10 C18 1.519(15) .
C11 C14 1.389(18) .
C12 C20 1.386(18) .
C13 C15 1.363(19) .
C14 C20 1.410(18) .
C15 N2 1.420(16) .
C16 C21 1.384(17) .
C18 C21 1.398(18) .
C19 C20 1.510(16) .
O1W K2 2.41(2) .
O2W K1A 2.62(3) 2_456
O2W K1 3.25(3) 2_456
OW6 K1A 3.403(19) 1_545
OW7 K2 3.13(2) 1_545
K2 K2 2.484(15) 2_556
K2 Ni1 2.793(11) 2_556
K2 OW7 3.13(2) 1_565
K2 O3 3.211(12) 2_556
K2 Cs1 4.713(7) 1_565
